data_4324482
loop_
_publ_author_name
'Richard Villanneau'
'David Racimor'
'Elisabeth Messner-Henning'
'H\'el\`ene Rousseli\`ere'
'S\'ebastien Picart'
'Ren\'e Thouvenot'
'Anna Proust'

_publ_contact_author
;
 R. Villanneau
;
_publ_contact_author_email richard.villanneau@upmc.fr
_publ_contact_author_fax '+33 (0) 1 44 27 38 41'
_publ_contact_author_phone '+33 (0) 1 44 27 35 22'
_publ_section_title
;
 Insights into the Coordination Chemistry of Phosphonate Derivatives of
 Heteropolyoxotungstates
;
_journal_name_full 'Inorganic Chemistry'
_journal_page_first 1164
_journal_page_last 1166
_journal_paper_doi 10.1021/ic102223w
_journal_volume 50
_journal_year 2011
_chemical_formula_moiety 'Zr2, P2 W18 O68, 4(P O C4 H9), 2(H2 O), 2(H O), 4(N C16 H36), 4(C2 N H3)'
_chemical_formula_sum 'C88 H198 N8 O76 P6 W18 Zr2'
_chemical_formula_weight 6262.10
_chemical_name_systematic
;
 ?
;
_space_group_IT_number 15
_symmetry_cell_setting monoclinic
_symmetry_Int_Tables_number 15
_symmetry_space_group_name_Hall '-C 2yc'
_symmetry_space_group_name_H-M 'C 1 2/c 1'
_atom_sites_solution_hydrogens none
_atom_sites_solution_primary direct
_atom_sites_solution_secondary difmap
_audit_creation_method SHELXL-97
_cell_angle_alpha 90.00
_cell_angle_beta 115.937(8)
_cell_angle_gamma 90.00
_cell_formula_units_Z 4
_cell_length_a 28.125(6)
_cell_length_b 22.992(3)
_cell_length_c 28.543(3)
_cell_measurement_reflns_used 379
_cell_measurement_temperature 200(2)
_cell_measurement_theta_max 22
_cell_measurement_theta_min 3
_cell_volume 16598(5)
_computing_cell_refinement 'Dirax/lsq (Duisenberg & Schreurs, 1989-2000)'
_computing_data_collection 'Collect (Nonius BV, 1997-2000)'
_computing_data_reduction 'EvalCCD (Duisenberg & Schreurs 1990-2000)'
_computing_molecular_graphics 'DIAMOND (Brandenburg, 1999)'
_computing_publication_material 'SHELXL-97 (Sheldrick, 1997)'
_computing_structure_refinement 'SHELXL-97 (Sheldrick, 1997)'
_computing_structure_solution 'SIR-92 (Giacovazzo, 1993)'
_diffrn_ambient_temperature 200(2)
_diffrn_detector_area_resol_mean 9
_diffrn_measured_fraction_theta_full 0.994
_diffrn_measured_fraction_theta_max 0.994
_diffrn_measurement_device_type KappaCCD
_diffrn_measurement_method 'CCD rotation images, thick slices'
_diffrn_radiation_monochromator graphite
_diffrn_radiation_source 'fine-focus sealed tube'
_diffrn_radiation_type MoK\a
_diffrn_radiation_wavelength 0.71073
_diffrn_reflns_av_R_equivalents 0.0615
_diffrn_reflns_av_sigmaI/netI 0.0592
_diffrn_reflns_limit_h_max 36
_diffrn_reflns_limit_h_min -39
_diffrn_reflns_limit_k_max 32
_diffrn_reflns_limit_k_min -32
_diffrn_reflns_limit_l_max 40
_diffrn_reflns_limit_l_min -40
_diffrn_reflns_number 137090
_diffrn_reflns_theta_full 30.00
_diffrn_reflns_theta_max 30.00
_diffrn_reflns_theta_min 2.78
_diffrn_standards_decay_% 0
_diffrn_standards_number 0
_exptl_absorpt_coefficient_mu 12.675
_exptl_absorpt_correction_T_max 0.149
_exptl_absorpt_correction_T_min 0.0958
_exptl_absorpt_correction_type multi-scan
_exptl_absorpt_process_details
;
R.H. Blessing, Acta Cryst. (1995), A51, 33-38
;
_exptl_crystal_colour colorless
_exptl_crystal_density_diffrn 2.506
_exptl_crystal_description prism
_exptl_crystal_F_000 11568
_exptl_crystal_size_max 0.2
_exptl_crystal_size_mid 0.2
_exptl_crystal_size_min 0.15
_refine_diff_density_max 2.014
_refine_diff_density_min -1.563
_refine_diff_density_rms 0.249
_refine_ls_extinction_method none
_refine_ls_goodness_of_fit_ref 1.033
_refine_ls_hydrogen_treatment constr
_refine_ls_matrix_type full
_refine_ls_number_parameters 752
_refine_ls_number_reflns 24107
_refine_ls_number_restraints 20
_refine_ls_restrained_S_all 1.034
_refine_ls_R_factor_all 0.0842
_refine_ls_R_factor_gt 0.0403
_refine_ls_shift/su_max 0.002
_refine_ls_shift/su_mean 0.000
_refine_ls_structure_factor_coef Fsqd
_refine_ls_weighting_details 'calc w=1/[\s^2^(Fo^2^)+(0.0294P)^2^+276.3872P] where P=(Fo^2^+2Fc^2^)/3'
_refine_ls_weighting_scheme calc
_refine_ls_wR_factor_gt 0.0787
_refine_ls_wR_factor_ref 0.0904
_reflns_number_gt 16208
_reflns_number_total 24107
_reflns_threshold_expression >2sigma(I)
_cod_data_source_file ic102223w_si_005.cif
_cod_data_source_block (^n^Bu~4~N)~4~-1-^t^Bu-H~2~O
_cod_original_cell_volume 16598(4)
_cod_original_sg_symbol_H-M 'C 2/c'
_cod_database_code 4324482

loop_
_symmetry_equiv_pos_as_xyz
'x, y, z'
'-x, y, -z+1/2'
'x+1/2, y+1/2, z'
'-x+1/2, y+1/2, -z+1/2'
'-x, -y, -z'
'x, -y, z-1/2'
'-x+1/2, -y+1/2, -z'
'x+1/2, -y+1/2, z-1/2'

loop_
_atom_site_label
_atom_site_type_symbol
_atom_site_fract_x
_atom_site_fract_y
_atom_site_fract_z
_atom_site_U_iso_or_equiv
_atom_site_adp_type
_atom_site_occupancy
_atom_site_symmetry_multiplicity
_atom_site_calc_flag
_atom_site_refinement_flags
_atom_site_disorder_assembly
_atom_site_disorder_group
W1 W 0.566732(13) 0.349962(15) 0.133477(12) 0.02819(8) Uani 1 1 d . . .
W2 W 0.583105(13) 0.203637(15) 0.133242(13) 0.02926(8) Uani 1 1 d . . .
W3 W 0.681811(13) 0.287547(14) 0.217441(11) 0.02584(7) Uani 1 1 d . . .
W4 W 0.534429(13) 0.352701(16) -0.006786(12) 0.03206(8) Uani 1 1 d . . .
W5 W 0.551008(13) 0.209474(16) -0.004370(12) 0.03045(8) Uani 1 1 d . . .
W6 W 0.676868(13) 0.140870(13) 0.085050(12) 0.02479(7) Uani 1 1 d . . .
W7 W 0.772887(12) 0.226654(14) 0.164502(10) 0.02242(7) Uani 1 1 d . . .
W8 W 0.752953(13) 0.384084(14) 0.169643(11) 0.02770(7) Uani 1 1 d . . .
W9 W 0.640927(14) 0.441951(13) 0.082000(12) 0.02940(8) Uani 1 1 d . . .
Zr1 Zr 0.77896(3) 0.18722(3) 0.04046(2) 0.01595(13) Uani 1 1 d . . .
P1 P 0.65261(7) 0.29240(8) 0.08534(6) 0.0165(3) Uani 1 1 d . . .
P2 P 0.74068(9) 0.42204(8) 0.05453(8) 0.0272(4) Uani 1 1 d . . .
P3 P 0.58252(8) 0.29264(10) -0.08037(7) 0.0258(4) Uani 1 1 d . . .
O1 O 0.5220(2) 0.3889(3) 0.1458(2) 0.0411(15) Uani 1 1 d . . .
O2 O 0.5479(3) 0.1523(3) 0.1472(2) 0.0449(16) Uani 1 1 d . . .
O3 O 0.7076(2) 0.2885(3) 0.2836(2) 0.0385(15) Uani 1 1 d . . .
O4 O 0.4806(3) 0.3945(3) -0.0406(2) 0.0530(19) Uani 1 1 d . . .
O5 O 0.5065(3) 0.1585(3) -0.0401(2) 0.0502(17) Uani 1 1 d . . .
O6 O 0.6670(3) 0.0681(2) 0.0864(2) 0.0421(15) Uani 1 1 d . . .
O7 O 0.8291(2) 0.2076(3) 0.2173(2) 0.0381(14) Uani 1 1 d . . .
O8 O 0.8044(3) 0.4169(3) 0.2182(2) 0.0450(16) Uani 1 1 d . . .
O9 O 0.6209(3) 0.5120(3) 0.0733(2) 0.0480(17) Uani 1 1 d . . .
O12 O 0.5427(2) 0.2740(3) 0.1326(2) 0.0341(13) Uani 1 1 d . . .
O13 O 0.6210(2) 0.3414(2) 0.19952(19) 0.0297(12) Uani 1 1 d . . .
O14 O 0.5331(2) 0.3485(3) 0.0571(2) 0.0352(14) Uani 1 1 d . . .
O19 O 0.6060(2) 0.4116(2) 0.11864(19) 0.0303(12) Uani 1 1 d . . .
O21 O 0.62966(19) 0.2866(2) 0.12599(17) 0.0210(10) Uani 1 1 d . . .
O23 O 0.6305(2) 0.2273(2) 0.2020(2) 0.0312(13) Uani 1 1 d . . .
O25 O 0.5451(2) 0.2075(3) 0.0579(2) 0.0323(13) Uani 1 1 d . . .
O26 O 0.6332(2) 0.1630(2) 0.1236(2) 0.0284(12) Uani 1 1 d . . .
O37 O 0.7278(2) 0.2438(2) 0.20359(18) 0.0257(11) Uani 1 1 d . . .
O38 O 0.7155(2) 0.3552(2) 0.20429(19) 0.0285(12) Uani 1 1 d . . .
O41 O 0.5545(2) 0.3414(3) -0.06555(19) 0.0308(13) Uani 1 1 d . . .
O45 O 0.5063(2) 0.2766(3) -0.0255(2) 0.0365(14) Uani 1 1 d . . .
O49 O 0.5894(2) 0.4082(2) 0.02034(19) 0.0313(13) Uani 1 1 d . . .
O51 O 0.5747(2) 0.2344(2) -0.05818(19) 0.0270(12) Uani 1 1 d . . .
O54 O 0.60570(18) 0.2890(2) 0.03173(17) 0.0201(10) Uani 1 1 d . . .
O56 O 0.6133(2) 0.1655(2) 0.02609(19) 0.0276(12) Uani 1 1 d . . .
O61 O 0.7161(2) 0.1451(2) 0.05001(19) 0.0245(11) Uani 1 1 d . . .
O67 O 0.7370(2) 0.1544(2) 0.15016(19) 0.0290(12) Uani 1 1 d . . .
O71 O 0.79254(19) 0.2212(2) 0.11284(18) 0.0219(10) Uani 1 1 d . . .
O76 O 0.69162(18) 0.2434(2) 0.09382(17) 0.0176(10) Uani 1 1 d . . .
O78 O 0.7781(2) 0.3095(2) 0.16801(18) 0.0255(11) Uani 1 1 d . . .
O81 O 0.7718(2) 0.4032(2) 0.11181(19) 0.0270(12) Uani 1 1 d . . .
O89 O 0.7052(2) 0.4484(2) 0.1440(2) 0.0332(13) Uani 1 1 d . . .
O91 O 0.6872(2) 0.4488(2) 0.0452(2) 0.0312(13) Uani 1 1 d . . .
O98 O 0.67923(19) 0.3514(2) 0.09424(17) 0.0207(10) Uani 1 1 d . . .
O100 O 0.7910(2) 0.2667(2) 0.0082(2) 0.0315(12) Uani 1 1 d . . .
O101 O 0.8164(2) 0.1079(2) 0.0912(2) 0.0363(14) Uani 1 1 d . . .
O102 O 0.86066(19) 0.1925(2) 0.06176(18) 0.0240(11) Uani 1 1 d . . .
O103 O 0.7669(2) 0.1288(2) -0.01870(19) 0.0251(11) Uani 1 1 d . . .
C1 C 0.7801(4) 0.4785(4) 0.0445(4) 0.046(2) Uani 1 1 d . . .
C2 C 0.7534(6) 0.5000(5) -0.0125(5) 0.071(4) Uani 1 1 d . . .
C3 C 0.8353(5) 0.4531(5) 0.0583(5) 0.063(3) Uani 1 1 d . . .
C4 C 0.7833(6) 0.5299(5) 0.0816(5) 0.076(4) Uani 1 1 d . . .
C5 C 0.5512(3) 0.2839(4) -0.1505(3) 0.038(2) Uani 1 1 d . . .
C6 C 0.4912(3) 0.2742(6) -0.1680(4) 0.057(3) Uani 1 1 d . . .
C7 C 0.5756(4) 0.2294(5) -0.1634(3) 0.055(3) Uani 1 1 d . . .
C8 C 0.5622(4) 0.3386(5) -0.1746(3) 0.058(3) Uani 1 1 d . . .
N1 N 0.6688(4) 0.6545(5) 0.1546(4) 0.065(3) Uiso 1 1 d . A .
C9 C 0.6306(7) 0.6088(8) 0.1511(7) 0.113(6) Uiso 1 1 d . . .
C10 C 0.6213(6) 0.6008(7) 0.1960(6) 0.094(5) Uiso 1 1 d . . .
C11 C 0.5757(8) 0.5527(9) 0.1805(8) 0.129(6) Uiso 1 1 d . . .
C12 C 0.5622(8) 0.5378(9) 0.2242(8) 0.133(7) Uiso 1 1 d . . .
C13 C 0.7249(6) 0.6429(7) 0.2032(6) 0.088(4) Uiso 1 1 d . . .
C14 C 0.7491(7) 0.5844(8) 0.2071(7) 0.116(6) Uiso 1 1 d D . .
C15 C 0.8018(9) 0.5700(12) 0.2552(9) 0.184(10) Uiso 1 1 d D . .
C16 C 0.8443(13) 0.5912(16) 0.2404(14) 0.258(16) Uiso 1 1 d D . .
C17 C 0.6792(7) 0.6521(8) 0.1050(7) 0.114(6) Uiso 1 1 d . . .
C18A C 0.6296(12) 0.6636(13) 0.0557(11) 0.088(8) Uiso 0.50 1 d PD A 1
C19A C 0.6390(14) 0.6647(17) 0.0062(11) 0.126(13) Uiso 0.50 1 d PD A 1
C20A C 0.5956(13) 0.6938(16) -0.0416(13) 0.115(11) Uiso 0.50 1 d PD A 1
C18B C 0.7295(14) 0.6947(16) 0.1098(14) 0.110(11) Uiso 0.50 1 d PD A 2
C19B C 0.740(2) 0.696(3) 0.0609(19) 0.24(3) Uiso 0.50 1 d PD A 2
C20B C 0.7814(18) 0.744(2) 0.0697(18) 0.155(16) Uiso 0.50 1 d PD A 2
C21 C 0.6704(7) 0.7196(8) 0.1698(7) 0.114(6) Uiso 1 1 d D . .
C22 C 0.6276(10) 0.7561(11) 0.1351(10) 0.191(11) Uiso 1 1 d D A .
C23 C 0.6212(9) 0.8146(10) 0.1564(9) 0.161(9) Uiso 1 1 d D . .
C24 C 0.6603(10) 0.8596(11) 0.1596(10) 0.172(9) Uiso 1 1 d D A .
N2 N 0.7938(4) 0.0304(5) 0.1571(4) 0.078(3) Uani 1 1 d . . .
C25 C 0.7871(6) -0.0042(6) 0.1813(5) 0.079(4) Uani 1 1 d . . .
C26 C 0.7826(10) -0.0465(8) 0.2163(9) 0.152(9) Uani 1 1 d . . .
N3 N 0.6053(5) 0.4630(5) -0.0847(4) 0.078(3) Uani 1 1 d . . .
C27 C 0.5764(6) 0.4883(6) -0.0720(5) 0.079(4) Uani 1 1 d . . .
C28 C 0.5408(5) 0.5181(6) -0.0559(5) 0.077(4) Uani 1 1 d . . .
N4 N 0.5000 0.2565(9) 0.2500 0.096(5) Uiso 1 2 d S . .
C29 C 0.4853(9) 0.2185(10) 0.2034(9) 0.141(7) Uiso 1 1 d . . .
C30 C 0.4333(11) 0.1818(12) 0.1965(11) 0.195(11) Uiso 1 1 d D . .
C31 C 0.4161(12) 0.1476(13) 0.1427(11) 0.220 Uiso 1 1 d D . .
C32 C 0.4441(12) 0.0888(14) 0.1677(12) 0.220 Uiso 1 1 d D . .
C33 C 0.4563(7) 0.2937(8) 0.2488(7) 0.113(6) Uiso 1 1 d . . .
C34 C 0.4337(9) 0.3308(11) 0.1957(9) 0.157(8) Uiso 1 1 d . . .
C35 C 0.4120(13) 0.3847(15) 0.2025(13) 0.220 Uiso 1 1 d . . .
C36 C 0.3687(12) 0.4072(14) 0.1428(13) 0.220 Uiso 1 1 d . . .
N5 N 0.4916(9) 0.0106(11) 0.0274(9) 0.088(7) Uiso 0.50 1 d P . .
C37 C 0.5457(7) 0.0143(8) 0.0329(7) 0.109(5) Uiso 1 1 d D . .
C38 C 0.4779(9) 0.0726(12) 0.0296(10) 0.074(7) Uiso 0.50 1 d PD . .
C39 C 0.4193(10) 0.0787(14) 0.0163(13) 0.101(10) Uiso 0.50 1 d PD . .
C40 C 0.4120(15) 0.1454(14) 0.0123(15) 0.124(12) Uiso 0.50 1 d PD . .
C41 C 0.3550(17) 0.157(3) 0.002(2) 0.19(2) Uiso 0.50 1 d PD . .
C42 C 0.4879(13) -0.0268(14) 0.0746(13) 0.217(13) Uiso 1 1 d D . .
C43 C 0.5293(16) -0.0145(19) 0.1348(15) 0.32(2) Uiso 1 1 d D . .
C44 C 0.500(2) -0.058(2) 0.155(2) 0.19(2) Uiso 0.50 1 d PD . .
C45 C 0.535(2) -0.048(3) 0.212(2) 0.21(2) Uiso 0.50 1 d PD . .
C46 C 0.4285(17) 0.045(2) -0.0399(18) 0.156(16) Uiso 0.50 1 d PD . .
C47 C 0.3827(19) 0.054(2) -0.026(2) 0.165(18) Uiso 0.50 1 d PD . .
C48 C 0.3607(18) 0.116(2) -0.0324(18) 0.156(16) Uiso 0.50 1 d PD . .
C49 C 0.5407(17) -0.0192(17) 0.0751(14) 0.137(14) Uiso 0.50 1 d PD . .

loop_
_atom_site_aniso_label
_atom_site_aniso_U_11
_atom_site_aniso_U_22
_atom_site_aniso_U_33
_atom_site_aniso_U_23
_atom_site_aniso_U_13
_atom_site_aniso_U_12
W1 0.03555(18) 0.03428(18) 0.02411(15) 0.00650(13) 0.02172(14) 0.01303(14)
W2 0.03836(19) 0.02991(17) 0.03341(17) 0.00410(13) 0.02855(15) -0.00037(14)
W3 0.03708(18) 0.03109(17) 0.01535(13) 0.00437(12) 0.01703(13) 0.00918(14)
W4 0.02945(18) 0.0493(2) 0.01986(14) 0.00807(14) 0.01304(13) 0.01772(15)
W5 0.02760(17) 0.0406(2) 0.02640(15) -0.00720(14) 0.01478(14) -0.01222(15)
W6 0.03966(19) 0.01547(14) 0.03158(16) 0.00170(12) 0.02699(15) -0.00196(13)
W7 0.02767(16) 0.02886(16) 0.01244(12) 0.00445(11) 0.01035(12) 0.00828(12)
W8 0.03959(19) 0.02610(16) 0.01978(14) -0.00850(12) 0.01517(14) -0.00626(14)
W9 0.0510(2) 0.01810(15) 0.03016(16) 0.00399(12) 0.02800(16) 0.01010(14)
Zr1 0.0237(4) 0.0139(3) 0.0136(3) 0.0029(2) 0.0114(3) 0.0032(3)
P1 0.0223(9) 0.0172(9) 0.0123(7) 0.0007(6) 0.0097(7) 0.0011(7)
P2 0.0470(13) 0.0156(9) 0.0293(10) -0.0037(8) 0.0262(10) -0.0052(9)
P3 0.0222(10) 0.0412(12) 0.0139(8) 0.0004(8) 0.0077(8) 0.0035(9)
O1 0.050(4) 0.053(4) 0.035(3) 0.010(3) 0.032(3) 0.019(3)
O2 0.055(4) 0.046(4) 0.053(4) 0.001(3) 0.042(3) -0.009(3)
O3 0.050(4) 0.053(4) 0.017(3) 0.004(2) 0.020(3) 0.011(3)
O4 0.044(4) 0.078(5) 0.036(3) 0.007(3) 0.017(3) 0.032(4)
O5 0.047(4) 0.062(5) 0.043(4) -0.013(3) 0.021(3) -0.023(3)
O6 0.066(4) 0.023(3) 0.058(4) 0.000(3) 0.046(4) -0.009(3)
O7 0.041(3) 0.052(4) 0.019(3) 0.007(3) 0.012(3) 0.014(3)
O8 0.056(4) 0.052(4) 0.026(3) -0.021(3) 0.017(3) -0.013(3)
O9 0.086(5) 0.028(3) 0.047(4) 0.009(3) 0.044(4) 0.018(3)
O12 0.035(3) 0.045(4) 0.034(3) 0.007(3) 0.026(3) 0.005(3)
O13 0.045(3) 0.028(3) 0.025(3) 0.006(2) 0.024(3) 0.013(3)
O14 0.033(3) 0.054(4) 0.024(3) 0.009(3) 0.018(3) 0.017(3)
O19 0.045(3) 0.031(3) 0.023(3) 0.006(2) 0.023(3) 0.013(3)
O21 0.029(3) 0.023(3) 0.017(2) 0.0034(19) 0.015(2) 0.004(2)
O23 0.048(4) 0.032(3) 0.028(3) 0.009(2) 0.030(3) 0.006(3)
O25 0.029(3) 0.044(4) 0.032(3) -0.003(3) 0.022(3) -0.008(3)
O26 0.042(3) 0.023(3) 0.033(3) 0.008(2) 0.029(3) 0.002(2)
O37 0.035(3) 0.029(3) 0.016(2) 0.007(2) 0.015(2) 0.010(2)
O38 0.038(3) 0.033(3) 0.020(2) -0.006(2) 0.018(2) 0.006(2)
O41 0.030(3) 0.045(4) 0.019(2) 0.006(2) 0.011(2) 0.015(3)
O45 0.018(3) 0.061(4) 0.031(3) -0.004(3) 0.010(2) 0.003(3)
O49 0.042(3) 0.033(3) 0.025(3) 0.014(2) 0.021(3) 0.017(3)
O51 0.027(3) 0.033(3) 0.022(3) -0.006(2) 0.011(2) -0.004(2)
O54 0.018(2) 0.025(3) 0.018(2) 0.000(2) 0.008(2) 0.001(2)
O56 0.038(3) 0.024(3) 0.029(3) -0.008(2) 0.023(3) -0.012(2)
O61 0.040(3) 0.013(2) 0.030(3) -0.003(2) 0.023(2) -0.006(2)
O67 0.046(3) 0.026(3) 0.026(3) 0.012(2) 0.026(3) 0.013(2)
O71 0.024(3) 0.026(3) 0.018(2) 0.003(2) 0.011(2) 0.004(2)
O76 0.025(3) 0.014(2) 0.015(2) -0.0005(18) 0.010(2) -0.0010(19)
O78 0.034(3) 0.026(3) 0.018(2) -0.002(2) 0.013(2) -0.001(2)
O81 0.037(3) 0.024(3) 0.026(3) -0.008(2) 0.019(2) -0.008(2)
O89 0.056(4) 0.023(3) 0.029(3) -0.009(2) 0.027(3) 0.000(3)
O91 0.055(4) 0.015(3) 0.035(3) 0.006(2) 0.031(3) 0.007(2)
O98 0.029(3) 0.019(3) 0.018(2) -0.0010(19) 0.014(2) 0.001(2)
O100 0.035(3) 0.022(3) 0.038(3) 0.011(2) 0.017(3) 0.001(2)
O101 0.050(4) 0.034(3) 0.031(3) 0.016(2) 0.023(3) 0.014(3)
O102 0.022(3) 0.028(3) 0.023(3) -0.001(2) 0.010(2) 0.002(2)
O103 0.039(3) 0.019(3) 0.024(3) -0.005(2) 0.020(2) -0.002(2)
C1 0.072(7) 0.022(5) 0.062(6) -0.009(4) 0.046(6) -0.018(4)
C2 0.117(11) 0.040(6) 0.072(8) 0.013(5) 0.057(8) -0.018(6)
C3 0.068(8) 0.067(8) 0.077(8) -0.019(6) 0.052(7) -0.031(6)
C4 0.123(11) 0.036(6) 0.100(10) -0.038(6) 0.076(9) -0.043(7)
C5 0.037(5) 0.058(6) 0.019(4) -0.004(4) 0.013(4) 0.001(4)
C6 0.019(5) 0.105(10) 0.037(5) -0.012(5) 0.002(4) -0.007(5)
C7 0.061(7) 0.083(8) 0.022(4) -0.015(5) 0.018(4) 0.007(6)
C8 0.067(7) 0.082(8) 0.020(4) 0.010(5) 0.014(5) -0.009(6)
N2 0.093(8) 0.077(7) 0.087(8) 0.052(6) 0.060(7) 0.030(6)
C25 0.098(10) 0.086(10) 0.077(9) 0.036(8) 0.060(8) 0.025(8)
C26 0.26(2) 0.087(13) 0.20(2) 0.063(13) 0.18(2) 0.009(14)
N3 0.108(9) 0.070(7) 0.083(8) 0.024(6) 0.066(7) 0.034(6)
C27 0.106(11) 0.080(10) 0.057(7) 0.044(7) 0.040(8) 0.034(8)
C28 0.091(9) 0.093(10) 0.062(7) 0.032(7) 0.047(7) 0.056(8)

loop_
_atom_type_symbol
_atom_type_description
_atom_type_scat_dispersion_real
_atom_type_scat_dispersion_imag
_atom_type_scat_source
C C 0.0033 0.0016 'International Tables Vol C Tables 4.2.6.8 and 6.1.1.4'
H H 0.0000 0.0000 'International Tables Vol C Tables 4.2.6.8 and 6.1.1.4'
N N 0.0061 0.0033 'International Tables Vol C Tables 4.2.6.8 and 6.1.1.4'
O O 0.0106 0.0060 'International Tables Vol C Tables 4.2.6.8 and 6.1.1.4'
P P 0.1023 0.0942 'International Tables Vol C Tables 4.2.6.8 and 6.1.1.4'
Zr Zr -2.9673 0.5597 'International Tables Vol C Tables 4.2.6.8 and 6.1.1.4'
W W -0.8490 6.8722 'International Tables Vol C Tables 4.2.6.8 and 6.1.1.4'

loop_
_geom_angle_atom_site_label_1
_geom_angle_atom_site_label_2
_geom_angle_atom_site_label_3
_geom_angle
_geom_angle_site_symmetry_1
_geom_angle_site_symmetry_3
O1 W1 O13 101.6(2) . .
O1 W1 O12 101.5(3) . .
O13 W1 O12 92.7(2) . .
O1 W1 O19 101.7(3) . .
O13 W1 O19 90.3(2) . .
O12 W1 O19 155.5(2) . .
O1 W1 O14 101.4(2) . .
O13 W1 O14 156.2(2) . .
O12 W1 O14 88.5(2) . .
O19 W1 O14 79.3(2) . .
O1 W1 O21 171.8(2) . .
O13 W1 O21 73.12(19) . .
O12 W1 O21 72.8(2) . .
O19 W1 O21 84.88(19) . .
O14 W1 O21 84.57(19) . .
O2 W2 O26 104.5(3) . .
O2 W2 O23 100.0(3) . .
O26 W2 O23 93.7(2) . .
O2 W2 O25 101.4(3) . .
O26 W2 O25 86.7(2) . .
O23 W2 O25 157.8(2) . .
O2 W2 O12 100.4(3) . .
O26 W2 O12 154.9(2) . .
O23 W2 O12 85.2(2) . .
O25 W2 O12 85.2(2) . .
O2 W2 O21 168.7(2) . .
O26 W2 O21 84.58(19) . .
O23 W2 O21 72.33(19) . .
O25 W2 O21 85.65(19) . .
O12 W2 O21 71.20(19) . .
O3 W3 O37 104.5(2) . .
O3 W3 O23 100.2(3) . .
O37 W3 O23 95.0(2) . .
O3 W3 O38 101.4(3) . .
O37 W3 O38 87.0(2) . .
O23 W3 O38 157.1(2) . .
O3 W3 O13 100.3(2) . .
O37 W3 O13 154.7(2) . .
O23 W3 O13 85.0(2) . .
O38 W3 O13 83.6(2) . .
O3 W3 O21 168.7(2) . .
O37 W3 O21 84.92(19) . .
O23 W3 O21 72.39(19) . .
O38 W3 O21 85.06(19) . .
O13 W3 O21 70.98(18) . .
O4 W4 O14 101.2(3) . .
O4 W4 O49 102.5(3) . .
O14 W4 O49 89.8(2) . .
O4 W4 O45 101.8(3) . .
O14 W4 O45 92.5(3) . .
O49 W4 O45 154.6(2) . .
O4 W4 O41 96.0(3) . .
O14 W4 O41 162.8(2) . .
O49 W4 O41 87.2(2) . .
O45 W4 O41 83.1(2) . .
O4 W4 O54 173.8(3) . .
O14 W4 O54 83.5(2) . .
O49 W4 O54 81.45(19) . .
O45 W4 O54 73.7(2) . .
O41 W4 O54 79.35(18) . .
O5 W5 O25 102.0(3) . .
O5 W5 O56 101.6(3) . .
O25 W5 O56 90.0(2) . .
O5 W5 O45 99.1(3) . .
O25 W5 O45 90.0(2) . .
O56 W5 O45 158.9(2) . .
O5 W5 O51 98.2(3) . .
O25 W5 O51 159.8(2) . .
O56 W5 O51 87.3(2) . .
O45 W5 O51 85.4(2) . .
O5 W5 O54 170.2(3) . .
O25 W5 O54 85.1(2) . .
O56 W5 O54 85.17(19) . .
O45 W5 O54 73.8(2) . .
O51 W5 O54 74.76(18) . .
O6 W6 O61 102.3(2) . .
O6 W6 O67 102.8(3) . .
O61 W6 O67 92.0(2) . .
O6 W6 O56 102.2(3) . .
O61 W6 O56 93.4(2) . .
O67 W6 O56 152.7(2) . .
O6 W6 O26 95.2(2) . .
O61 W6 O26 162.4(2) . .
O67 W6 O26 85.5(2) . .
O56 W6 O26 81.4(2) . .
O6 W6 O76 172.9(2) . .
O61 W6 O76 83.28(18) . .
O67 W6 O76 72.46(19) . .
O56 W6 O76 81.62(18) . .
O26 W6 O76 79.34(18) . .
O7 W7 O71 102.1(2) . .
O7 W7 O67 99.6(3) . .
O71 W7 O67 95.0(2) . .
O7 W7 O78 101.0(3) . .
O71 W7 O78 93.9(2) . .
O67 W7 O78 155.3(2) . .
O7 W7 O37 97.1(2) . .
O71 W7 O37 160.7(2) . .
O67 W7 O37 83.6(2) . .
O78 W7 O37 80.4(2) . .
O7 W7 O76 173.6(2) . .
O71 W7 O76 80.65(19) . .
O67 W7 O76 74.28(19) . .
O78 W7 O76 84.51(19) . .
O37 W7 O76 80.44(17) . .
O8 W8 O38 101.9(3) . .
O8 W8 O78 103.5(3) . .
O38 W8 O78 89.6(2) . .
O8 W8 O89 100.2(3) . .
O38 W8 O89 90.8(2) . .
O78 W8 O89 155.7(2) . .
O8 W8 O81 98.0(3) . .
O38 W8 O81 160.1(2) . .
O78 W8 O81 86.6(2) . .
O89 W8 O81 84.8(2) . .
O8 W8 O98 171.2(3) . .
O38 W8 O98 83.99(19) . .
O78 W8 O98 82.91(19) . .
O89 W8 O98 73.0(2) . .
O81 W8 O98 76.17(18) . .
O9 W9 O19 102.6(3) . .
O9 W9 O49 100.6(3) . .
O19 W9 O49 89.5(2) . .
O9 W9 O89 100.5(3) . .
O19 W9 O89 91.5(2) . .
O49 W9 O89 158.1(2) . .
O9 W9 O91 95.7(2) . .
O19 W9 O91 161.7(2) . .
O49 W9 O91 87.4(2) . .
O89 W9 O91 84.9(2) . .
O9 W9 O98 171.8(3) . .
O19 W9 O98 84.4(2) . .
O49 W9 O98 83.6(2) . .
O89 W9 O98 74.8(2) . .
O91 W9 O98 77.43(18) . .
O103 Zr1 O71 161.46(19) . .
O103 Zr1 O102 92.4(2) . .
O71 Zr1 O102 89.34(19) . .
O103 Zr1 O100 90.9(2) . 7_655
O71 Zr1 O100 100.2(2) . 7_655
O102 Zr1 O100 137.7(2) . 7_655
O103 Zr1 O61 87.76(19) . .
O71 Zr1 O61 81.14(19) . .
O102 Zr1 O61 148.1(2) . .
O100 Zr1 O61 74.2(2) 7_655 .
O103 Zr1 O100 101.8(2) . .
O71 Zr1 O100 96.4(2) . .
O102 Zr1 O100 73.6(2) . .
O100 Zr1 O100 64.5(2) 7_655 .
O61 Zr1 O100 137.6(2) . .
O103 Zr1 O101 82.2(2) . .
O71 Zr1 O101 80.6(2) . .
O102 Zr1 O101 73.8(2) . .
O100 Zr1 O101 148.3(2) 7_655 .
O61 Zr1 O101 74.6(2) . .
O100 Zr1 O101 147.3(2) . .
O103 Zr1 Zr1 97.50(14) . 7_655
O71 Zr1 Zr1 99.82(14) . 7_655
O102 Zr1 Zr1 105.57(14) . 7_655
O100 Zr1 Zr1 32.30(14) 7_655 7_655
O61 Zr1 Zr1 106.07(14) . 7_655
O100 Zr1 Zr1 32.15(15) . 7_655
O101 Zr1 Zr1 179.26(14) . 7_655
O76 P1 O98 111.6(3) . .
O76 P1 O54 111.7(3) . .
O98 P1 O54 111.2(3) . .
O76 P1 O21 108.9(3) . .
O98 P1 O21 106.6(3) . .
O54 P1 O21 106.5(3) . .
O103 P2 O91 110.8(3) 7_655 .
O103 P2 O81 110.4(3) 7_655 .
O91 P2 O81 110.8(3) . .
O103 P2 C1 111.3(4) 7_655 .
O91 P2 C1 107.9(4) . .
O81 P2 C1 105.5(4) . .
O102 P3 O41 109.6(3) 7_655 .
O102 P3 O51 112.2(3) 7_655 .
O41 P3 O51 109.8(3) . .
O102 P3 C5 110.3(3) 7_655 .
O41 P3 C5 109.0(4) . .
O51 P3 C5 105.7(4) . .
W1 O12 W2 124.2(3) . .
W1 O13 W3 124.3(3) . .
W4 O14 W1 153.0(3) . .
W9 O19 W1 152.1(3) . .
P1 O21 W3 124.1(3) . .
P1 O21 W2 123.9(3) . .
W3 O21 W2 90.61(15) . .
P1 O21 W1 125.6(3) . .
W3 O21 W1 91.24(15) . .
W2 O21 W1 91.37(16) . .
W2 O23 W3 124.2(2) . .
W5 O25 W2 145.7(3) . .
W2 O26 W6 154.7(3) . .
W3 O37 W7 152.9(3) . .
W8 O38 W3 146.0(3) . .
P3 O41 W4 133.8(3) . .
W4 O45 W5 121.3(3) . .
W9 O49 W4 144.7(3) . .
P3 O51 W5 136.0(3) . .
P1 O54 W5 127.0(3) . .
P1 O54 W4 129.0(3) . .
W5 O54 W4 91.11(16) . .
W5 O56 W6 152.2(3) . .
W6 O61 Zr1 147.7(3) . .
W7 O67 W6 120.9(2) . .
W7 O71 Zr1 148.7(3) . .
P1 O76 W7 129.0(3) . .
P1 O76 W6 129.5(3) . .
W7 O76 W6 89.27(16) . .
W8 O78 W7 153.9(3) . .
P2 O81 W8 135.1(3) . .
W9 O89 W8 121.2(3) . .
P2 O91 W9 133.5(3) . .
P1 O98 W9 128.4(3) . .
P1 O98 W8 127.5(3) . .
W9 O98 W8 90.98(16) . .
Zr1 O100 Zr1 115.5(2) 7_655 .
P3 O102 Zr1 169.2(3) 7_655 .
P2 O103 Zr1 169.6(3) 7_655 .
C3 C1 C2 111.3(9) . .
C3 C1 C4 111.1(9) . .
C2 C1 C4 109.1(9) . .
C3 C1 P2 107.9(7) . .
C2 C1 P2 110.3(7) . .
C4 C1 P2 107.1(6) . .
C8 C5 C7 111.1(8) . .
C8 C5 C6 112.2(8) . .
C7 C5 C6 109.9(8) . .
C8 C5 P3 108.0(6) . .
C7 C5 P3 107.5(6) . .
C6 C5 P3 107.8(6) . .
C9 N1 C21 129.6(12) . .
C9 N1 C17 109.5(12) . .
C21 N1 C17 106.9(11) . .
C9 N1 C13 110.7(11) . .
C21 N1 C13 91.2(10) . .
C17 N1 C13 105.8(10) . .
C10 C9 N1 116.4(15) . .
C9 C10 C11 106.3(15) . .
C12 C11 C10 113.1(16) . .
C14 C13 N1 117.4(13) . .
C13 C14 C15 119.2(18) . .
C16 C15 C14 105(2) . .
C18A C17 N1 111.9(16) . .
C18A C17 C18B 112(2) . .
N1 C17 C18B 113.0(17) . .
C17 C18A C19A 113(2) . .
C20A C19A C18A 116(3) . .
C19B C18B C17 115(3) . .
C20B C19B C18B 107(4) . .
C22 C21 N1 117.0(17) . .
C21 C22 C23 117(2) . .
C24 C23 C22 115(2) . .
N2 C25 C26 175(2) . .
N3 C27 C28 178.6(14) . .
C33 N4 C33 109.7(19) . 2_655
C33 N4 C29 114.4(11) . .
C33 N4 C29 105.1(11) 2_655 .
C33 N4 C29 105.1(11) . 2_655
C33 N4 C29 114.4(11) 2_655 2_655
C29 N4 C29 108(2) . 2_655
N4 C29 C30 107.2(17) . .
C31 C30 C29 105(2) . .
C32 C31 C30 96(2) . .
N4 C33 C34 108.0(15) . .
C35 C34 C33 110(2) . .
C34 C35 C36 107(3) . .
C37 N5 C38 102.6(19) . .
C37 N5 C49 57.8(13) . .
C38 N5 C49 121(2) . .
C37 N5 C42 112(2) . .
C38 N5 C42 111(2) . .
C49 N5 C42 54.6(17) . .
C37 N5 C37 106.6(17) . 5_655
C38 N5 C37 108.3(19) . 5_655
C49 N5 C37 130(2) . 5_655
C42 N5 C37 115(2) . 5_655
C37 N5 N5 58.5(14) . 5_655
C38 N5 N5 117(2) . 5_655
C49 N5 N5 99(2) . 5_655
C42 N5 N5 133(3) . 5_655
C37 N5 N5 48.1(12) 5_655 5_655
N5 C37 C49 66(2) . .
N5 C37 C46 112(2) . 5_655
C49 C37 C46 69(2) . 5_655
N5 C37 N5 73.4(17) . 5_655
C49 C37 N5 115(2) . 5_655
C46 C37 N5 83(2) 5_655 5_655
N5 C38 C39 111(2) . .
N5 C38 C46 74(2) . .
C39 C38 C46 65(2) . .
C47 C39 C38 120(3) . .
C47 C39 C40 109(3) . .
C38 C39 C40 102(2) . .
C47 C39 C48 55.3(18) . .
C38 C39 C48 138(3) . .
C40 C39 C48 55(2) . .
C47 C39 C46 52.3(19) . .
C38 C39 C46 69(2) . .
C40 C39 C46 114(3) . .
C48 C39 C46 88(2) . .
C41 C40 C39 106(3) . .
C41 C40 C48 54(3) . .
C39 C40 C48 72(2) . .
C48 C41 C40 66(3) . .
C49 C42 C43 74(2) . .
C49 C42 N5 62(2) . .
C43 C42 N5 120(3) . .
C44 C43 C42 91(3) . .
C44 C43 C49 129(3) . .
C42 C43 C49 49.8(19) . .
C45 C44 C43 95(4) . .
C37 C46 C47 120(4) 5_655 .
C37 C46 C49 55.0(17) 5_655 5_655
C47 C46 C49 156(4) . 5_655
C37 C46 C39 119(3) 5_655 .
C49 C46 C39 160(3) 5_655 .
C37 C46 C38 94(3) 5_655 .
C47 C46 C38 90(3) . .
C49 C46 C38 113(3) 5_655 .
C39 C46 C38 46.5(13) . .
C39 C47 C46 84(3) . .
C39 C47 C48 80(3) . .
C46 C47 C48 116(4) . .
C41 C48 C47 134(5) . .
C41 C48 C40 60(2) . .
C47 C48 C40 97(3) . .
C41 C48 C39 97(3) . .
C47 C48 C39 45(2) . .
C40 C48 C39 52.8(16) . .
C37 C49 C42 120(3) . .
C37 C49 N5 56.2(15) . .
C42 C49 N5 64(2) . .
C37 C49 C46 56(2) . 5_655
C42 C49 C46 136(4) . 5_655
N5 C49 C46 97(2) . 5_655
C37 C49 C43 145(3) . .
C42 C49 C43 56.5(15) . .
N5 C49 C43 109(3) . .
C46 C49 C43 154(3) 5_655 .

loop_
_geom_bond_atom_site_label_1
_geom_bond_atom_site_label_2
_geom_bond_distance
_geom_bond_site_symmetry_2
W1 O1 1.700(5) .
W1 O13 1.846(5) .
W1 O12 1.869(6) .
W1 O19 1.953(6) .
W1 O14 1.961(5) .
W1 O21 2.373(5) .
W2 O2 1.697(6) .
W2 O26 1.808(5) .
W2 O23 1.907(6) .
W2 O25 1.940(5) .
W2 O12 1.973(6) .
W2 O21 2.373(5) .
W3 O3 1.702(5) .
W3 O37 1.813(5) .
W3 O23 1.908(6) .
W3 O38 1.942(6) .
W3 O13 1.987(5) .
W3 O21 2.370(5) .
W4 O4 1.694(6) .
W4 O14 1.842(5) .
W4 O49 1.889(6) .
W4 O45 1.897(6) .
W4 O41 2.006(5) .
W4 O54 2.333(5) .
W5 O5 1.691(6) .
W5 O25 1.856(5) .
W5 O56 1.876(6) .
W5 O45 1.914(6) .
W5 O51 2.006(5) .
W5 O54 2.320(5) .
W6 O6 1.700(6) .
W6 O61 1.786(5) .
W6 O67 1.914(6) .
W6 O56 1.927(6) .
W6 O26 2.040(5) .
W6 O76 2.388(5) .
W7 O7 1.696(5) .
W7 O71 1.791(4) .
W7 O67 1.894(6) .
W7 O78 1.909(5) .
W7 O37 2.061(5) .
W7 O76 2.326(5) .
W8 O8 1.683(6) .
W8 O38 1.854(5) .
W8 O78 1.864(5) .
W8 O89 1.915(6) .
W8 O81 1.991(5) .
W8 O98 2.364(5) .
W9 O9 1.688(6) .
W9 O19 1.856(5) .
W9 O49 1.889(6) .
W9 O89 1.902(6) .
W9 O91 2.004(5) .
W9 O98 2.299(5) .
Zr1 O103 2.067(5) .
Zr1 O71 2.082(5) .
Zr1 O102 2.108(5) .
Zr1 O100 2.129(5) 7_655
Zr1 O61 2.136(5) .
Zr1 O100 2.138(5) .
Zr1 O101 2.280(5) .
P1 O76 1.516(5) .
P1 O98 1.517(5) .
P1 O54 1.524(5) .
P1 O21 1.561(4) .
P2 O103 1.505(5) 7_655
P2 O91 1.537(6) .
P2 O81 1.541(6) .
P2 C1 1.809(8) .
P3 O102 1.487(5) 7_655
P3 O41 1.533(5) .
P3 O51 1.537(6) .
P3 C5 1.811(8) .
O100 Zr1 2.129(5) 7_655
O102 P3 1.487(5) 7_655
O103 P2 1.505(5) 7_655
C1 C3 1.539(15) .
C1 C2 1.544(15) .
C1 C4 1.564(13) .
C5 C8 1.530(14) .
C5 C7 1.548(13) .
C5 C6 1.551(12) .
N1 C9 1.474(19) .
N1 C21 1.56(2) .
N1 C17 1.569(19) .
N1 C13 1.604(17) .
C9 C10 1.43(2) .
C10 C11 1.60(2) .
C11 C12 1.49(2) .
C13 C14 1.49(2) .
C14 C15 1.552(17) .
C15 C16 1.511(18) .
C17 C18A 1.51(3) .
C17 C18B 1.67(4) .
C18A C19A 1.545(18) .
C19A C20A 1.530(19) .
C18B C19B 1.55(2) .
C19B C20B 1.54(2) .
C21 C22 1.445(17) .
C22 C23 1.518(17) .
C23 C24 1.483(17) .
N2 C25 1.121(14) .
C25 C26 1.439(17) .
N3 C27 1.179(15) .
C27 C28 1.446(17) .
N4 C33 1.49(2) .
N4 C33 1.49(2) 2_655
N4 C29 1.49(2) .
N4 C29 1.49(2) 2_655
C29 C30 1.62(3) .
C30 C31 1.599(18) .
C31 C32 1.568(18) .
C33 C34 1.61(3) .
C34 C35 1.43(3) .
C35 C36 1.69(4) .
N5 C37 1.46(3) .
N5 C38 1.49(3) .
N5 C49 1.61(4) .
N5 C42 1.64(4) .
N5 C37 1.68(3) 5_655
N5 N5 1.88(5) 5_655
C37 C49 1.490(18) .
C37 C46 1.51(5) 5_655
C37 N5 1.68(3) 5_655
C38 C39 1.527(18) .
C39 C47 1.33(5) .
C39 C40 1.544(19) .
C40 C41 1.524(19) .
C40 C48 1.60(6) .
C41 C48 1.42(6) .
C42 C49 1.49(4) .
C42 C43 1.625(19) .
C43 C44 1.558(19) .
C44 C45 1.52(2) .
C46 C37 1.51(5) 5_655
C46 C47 1.514(19) .
C46 C49 1.69(5) 5_655
C47 C48 1.539(19) .
C49 C46 1.69(5) 5_655
